data_1575006
loop_
_publ_author_name
'Hussain, Nissar'
'Mobin, Shaikh M.'

_publ_section_title
;
 Tailored design of an oxygen-rich stable Co-MOF integrated with MXene
 nanofibers as an advanced heterostructure for high-performance
 ammonium-ion supercapacitors
;
_journal_issue 19
_journal_name_full 'Chemical Science'
_journal_page_first 8460
_journal_page_last 8469
_journal_paper_doi 10.1039/D5SC00171D
_journal_volume 16
_journal_year 2025
_chemical_formula_sum 'C6 H5 Co0.5 N O3'
_chemical_formula_weight 168.57
_chemical_name_systematic 'Co MOF'
_space_group_crystal_system trigonal
_space_group_IT_number 152
_space_group_name_Hall 'P 31 2"'
_space_group_name_H-M_alt 'P 31 2 1'
_atom_sites_solution_hydrogens mixed
_audit_creation_method SHELXL-2018/3
_audit_update_record
;
2024-11-14 deposited with the CCDC.	2025-04-02 downloaded from the CCDC.
;
_cell_angle_alpha 90
_cell_angle_beta 90
_cell_angle_gamma 120
_cell_formula_units_Z 6
_cell_length_a 11.9831(6)
_cell_length_b 11.9831(6)
_cell_length_c 8.3350(4)
_cell_measurement_reflns_used 2818
_cell_measurement_temperature 293(2)
_cell_measurement_theta_max 27.0870
_cell_measurement_theta_min 4.1510
_cell_volume 1036.51(9)
_computing_cell_refinement 'CrysAlis RED, Oxford Diffraction Ltd.,'
_computing_data_collection 'CrysAlis CCD, Oxford Diffraction Ltd.,'
_computing_data_reduction 'CrysAlis RED, Oxford Diffraction Ltd.,'
_computing_molecular_graphics Mercury
_computing_publication_material Shelx97
_computing_structure_refinement 'SHELXL-2018/3 (Sheldrick, 2018)'
_computing_structure_solution 'SHELXS-97 (Sheldrick, 1997)'
_diffrn_ambient_temperature 293(2)
_diffrn_measured_fraction_theta_full 0.999
_diffrn_measured_fraction_theta_max 0.975
_diffrn_radiation_type MoK\a
_diffrn_radiation_wavelength 0.71073
_diffrn_reflns_av_R_equivalents 0.1567
_diffrn_reflns_av_unetI/netI 0.0874
_diffrn_reflns_Laue_measured_fraction_full 0.999
_diffrn_reflns_Laue_measured_fraction_max 0.975
_diffrn_reflns_limit_h_max 14
_diffrn_reflns_limit_h_min -16
_diffrn_reflns_limit_k_max 15
_diffrn_reflns_limit_k_min -15
_diffrn_reflns_limit_l_max 11
_diffrn_reflns_limit_l_min -10
_diffrn_reflns_number 12077
_diffrn_reflns_point_group_measured_fraction_full 0.999
_diffrn_reflns_point_group_measured_fraction_max 0.953
_diffrn_reflns_theta_full 25.242
_diffrn_reflns_theta_max 28.902
_diffrn_reflns_theta_min 3.135
_exptl_absorpt_coefficient_mu 1.270
_exptl_absorpt_correction_T_max 1.00000
_exptl_absorpt_correction_T_min 0.24689
_exptl_absorpt_correction_type multi-scan
_exptl_absorpt_process_details
;
CrysAlisPro 1.171.40.67a (Rigaku Oxford Diffraction, 2019)
Empirical absorption correction using spherical harmonics,
 implemented in SCALE3 ABSPACK scaling algorithm.
;
_exptl_crystal_colour 'golden yellow'
_exptl_crystal_density_diffrn 1.620
_exptl_crystal_density_meas ?
_exptl_crystal_description block
_exptl_crystal_F_000 513
_exptl_crystal_recrystallization_method Hydrothermal
_exptl_crystal_size_max 0.320
_exptl_crystal_size_mid 0.280
_exptl_crystal_size_min 0.220
_refine_diff_density_max 0.624
_refine_diff_density_min -0.568
_refine_diff_density_rms 0.092
_refine_ls_abs_structure_details
;
 Flack x determined using 433 quotients [(I+)-(I-)]/[(I+)+(I-)]
 (Parsons, Flack and Wagner, Acta Cryst. B69 (2013) 249-259).
;
_refine_ls_abs_structure_Flack 0.02(3)
_refine_ls_extinction_method none
_refine_ls_goodness_of_fit_ref 1.067
_refine_ls_hydrogen_treatment constr
_refine_ls_matrix_type full
_refine_ls_number_parameters 97
_refine_ls_number_reflns 1743
_refine_ls_number_restraints 0
_refine_ls_restrained_S_all 1.067
_refine_ls_R_factor_all 0.0882
_refine_ls_R_factor_gt 0.0590
_refine_ls_shift/su_max 0.000
_refine_ls_shift/su_mean 0.000
_refine_ls_structure_factor_coef Fsqd
_refine_ls_weighting_details 'w=1/[\s^2^(Fo^2^)+(0.0438P)^2^+1.1542P] where P=(Fo^2^+2Fc^2^)/3'
_refine_ls_weighting_scheme calc
_refine_ls_wR_factor_gt 0.1274
_refine_ls_wR_factor_ref 0.1459
_reflns_Friedel_coverage 0.724
_reflns_Friedel_fraction_full 1.000
_reflns_Friedel_fraction_max 0.924
_reflns_number_gt 1319
_reflns_number_total 1743
_reflns_threshold_expression 'I > 2\s(I)'
_cod_data_source_file d5sc00171d2.cif
_cod_data_source_block shelx
_cod_depositor_comments
;
The following automatic conversions were performed:

data item '_exptl_crystal_density_meas' value 'not measured' was
changed to '?' -- the value is perceived as not measured.

Automatic conversion script
Id: cif_fix_values 8170 2020-07-09 18:12:32Z antanas 
;
_cod_original_cell_volume 1036.51(12)
_cod_original_formula_sum 'C6 H5 Co0.50 N O3'
_cod_database_code 1575006
_shelx_shelxl_version_number 2018/3
_shelx_space_group_comment
;
The symmetry employed for this shelxl refinement is uniquely defined
by the following loop, which should always be used as a source of
symmetry information in preference to the above space-group names.
They are only intended as comments.
;
_shelx_estimated_absorpt_t_min 0.687
_shelx_estimated_absorpt_t_max 0.767
_oxdiff_exptl_absorpt_empirical_full_min 0.193
_oxdiff_exptl_absorpt_empirical_full_max 2.986
_oxdiff_exptl_absorpt_empirical_details
;
Empirical correction (ABSPACK) includes:
- Absorption correction using spherical harmonics
- Frame scaling
;

loop_
_space_group_symop_operation_xyz
'x, y, z'
'-y, x-y, z+1/3'
'-x+y, -x, z+2/3'
'y, x, -z'
'x-y, -y, -z+2/3'
'-x, -x+y, -z+1/3'

loop_
_atom_site_label
_atom_site_type_symbol
_atom_site_fract_x
_atom_site_fract_y
_atom_site_fract_z
_atom_site_U_iso_or_equiv
_atom_site_adp_type
_atom_site_occupancy
_atom_site_site_symmetry_order
_atom_site_calc_flag
_atom_site_refinement_flags_posn
_atom_site_refinement_flags_adp
_atom_site_refinement_flags_occupancy
_atom_site_disorder_assembly
_atom_site_disorder_group
Co1 Co 0.000000 0.29085(10) 0.666667 0.0300(4) Uani 1 2 d S T P . .
O101 O 0.0846(6) 0.2139(6) 0.8193(5) 0.0393(11) Uani 1 1 d . . . . .
H10A H 0.025943 0.153194 0.874411 0.059 Uiso 1 1 d R U . . .
H10B H 0.116364 0.177535 0.762910 0.059 Uiso 1 1 d R U . . .
O1 O 0.1714(5) 0.3793(6) 0.5280(5) 0.0394(12) Uani 1 1 d . . . . .
O2 O 0.1240(5) 0.2299(5) 0.3363(6) 0.0494(16) Uani 1 1 d . . . . .
N1 N 0.0622(6) 0.4604(5) 0.8083(6) 0.0332(14) Uani 1 1 d . . . . .
C1 C 0.1933(7) 0.3394(7) 0.3998(8) 0.0356(16) Uani 1 1 d . . . . .
C2 C 0.3161(7) 0.4341(7) 0.3121(7) 0.0331(15) Uani 1 1 d . . . . .
C3 C 0.3414(7) 0.4013(7) 0.1626(7) 0.0348(15) Uani 1 1 d . . . . .
H3 H 0.282927 0.322681 0.116742 0.042 Uiso 1 1 calc R U . . .
C4 C 0.4046(7) 0.5539(8) 0.3743(8) 0.0459(18) Uani 1 1 d . . . . .
H4 H 0.390163 0.580165 0.473376 0.055 Uiso 1 1 calc R U . . .
C5 C 0.0312(6) 0.5455(6) 0.7467(7) 0.0308(14) Uani 1 1 d . . . . .
C6 C 0.1188(8) 0.4845(8) 0.9528(8) 0.049(2) Uani 1 1 d . . . . .
H6 H 0.138564 0.424911 0.996215 0.059 Uiso 1 1 calc R U . . .

loop_
_atom_site_aniso_label
_atom_site_aniso_U_11
_atom_site_aniso_U_22
_atom_site_aniso_U_33
_atom_site_aniso_U_23
_atom_site_aniso_U_13
_atom_site_aniso_U_12
Co1 0.0369(7) 0.0303(5) 0.0249(6) 0.0031(3) 0.0063(6) 0.0185(4)
O101 0.040(3) 0.046(3) 0.040(3) 0.012(3) 0.015(3) 0.027(2)
O1 0.039(3) 0.041(3) 0.030(2) -0.004(3) 0.012(2) 0.014(3)
O2 0.047(3) 0.039(3) 0.048(3) -0.009(2) 0.021(2) 0.011(3)
N1 0.048(4) 0.034(3) 0.024(2) -0.004(2) -0.003(2) 0.025(3)
C1 0.040(4) 0.039(4) 0.029(3) -0.001(3) 0.001(3) 0.021(3)
C2 0.036(4) 0.036(4) 0.025(3) -0.001(3) 0.005(3) 0.016(3)
C3 0.036(4) 0.028(3) 0.032(3) -0.003(3) 0.000(3) 0.010(3)
C4 0.053(5) 0.039(4) 0.034(3) -0.010(4) 0.010(3) 0.014(4)
C5 0.030(4) 0.034(4) 0.028(3) 0.000(3) 0.001(3) 0.016(3)
C6 0.073(6) 0.048(4) 0.039(4) -0.006(3) -0.021(4) 0.039(4)

loop_
_atom_type_symbol
_atom_type_description
_atom_type_scat_dispersion_real
_atom_type_scat_dispersion_imag
_atom_type_scat_source
C C 0.0033 0.0016 'International Tables Vol C Tables 4.2.6.8 and 6.1.1.4'
H H 0.0000 0.0000 'International Tables Vol C Tables 4.2.6.8 and 6.1.1.4'
N N 0.0061 0.0033 'International Tables Vol C Tables 4.2.6.8 and 6.1.1.4'
O O 0.0106 0.0060 'International Tables Vol C Tables 4.2.6.8 and 6.1.1.4'
Co Co 0.3494 0.9721 'International Tables Vol C Tables 4.2.6.8 and 6.1.1.4'

loop_
_geom_angle_atom_site_label_1
_geom_angle_atom_site_label_2
_geom_angle_atom_site_label_3
_geom_angle
_geom_angle_site_symmetry_1
_geom_angle_site_symmetry_3
_geom_angle_publ_flag
O101 Co1 O101 94.5(3) . 6_556 ?
O101 Co1 O1 89.5(2) . . ?
O101 Co1 O1 91.77(17) 6_556 . ?
O101 Co1 O1 91.78(17) . 6_556 ?
O101 Co1 O1 89.5(2) 6_556 6_556 ?
O1 Co1 O1 178.2(3) . 6_556 ?
O101 Co1 N1 93.84(19) . . ?
O101 Co1 N1 170.9(3) 6_556 . ?
O1 Co1 N1 92.0(2) . . ?
O1 Co1 N1 86.57(19) 6_556 . ?
O101 Co1 N1 170.9(3) . 6_556 ?
O101 Co1 N1 93.84(19) 6_556 6_556 ?
O1 Co1 N1 86.57(19) . 6_556 ?
O1 Co1 N1 92.0(2) 6_556 6_556 ?
N1 Co1 N1 78.1(3) . 6_556 ?
Co1 O101 H10A 109.2 . . ?
Co1 O101 H10B 109.1 . . ?
H10A O101 H10B 104.5 . . ?
C1 O1 Co1 127.6(5) . . ?
C6 N1 C5 118.7(6) . . ?
C6 N1 Co1 126.8(5) . . ?
C5 N1 Co1 114.3(4) . . ?
O1 C1 O2 126.8(7) . . ?
O1 C1 C2 115.8(6) . . ?
O2 C1 C2 117.4(6) . . ?
C3 C2 C4 117.8(6) . . ?
C3 C2 C1 119.2(6) . . ?
C4 C2 C1 123.0(6) . . ?
C2 C3 C5 120.5(6) . 2_664 ?
C2 C3 H3 119.8 . . ?
C5 C3 H3 119.8 2_664 . ?
C2 C4 C6 119.2(6) . 2_664 ?
C2 C4 H4 120.4 . . ?
C6 C4 H4 120.4 2_664 . ?
N1 C5 C3 121.1(6) . 3_565 ?
N1 C5 C5 116.5(3) . 6_556 ?
C3 C5 C5 122.3(4) 3_565 6_556 ?
N1 C6 C4 122.7(7) . 3_565 ?
N1 C6 H6 118.7 . . ?
C4 C6 H6 118.7 3_565 . ?

loop_
_geom_bond_atom_site_label_1
_geom_bond_atom_site_label_2
_geom_bond_distance
_geom_bond_site_symmetry_2
_geom_bond_publ_flag
Co1 O101 2.105(4) . ?
Co1 O101 2.105(4) 6_556 ?
Co1 O1 2.121(4) . ?
Co1 O1 2.121(4) 6_556 ?
Co1 N1 2.136(5) . ?
Co1 N1 2.136(5) 6_556 ?
O101 H10A 0.8500 . ?
O101 H10B 0.8500 . ?
O1 C1 1.251(8) . ?
O2 C1 1.266(9) . ?
N1 C6 1.341(8) . ?
N1 C5 1.350(8) . ?
C1 C2 1.522(10) . ?
C2 C3 1.385(9) . ?
C2 C4 1.390(9) . ?
C3 C5 1.400(9) 2_664 ?
C3 H3 0.9300 . ?
C4 C6 1.399(10) 2_664 ?
C4 H4 0.9300 . ?
C5 C5 1.484(12) 6_556 ?
C6 H6 0.9300 . ?

loop_
_geom_torsion_atom_site_label_1
_geom_torsion_atom_site_label_2
_geom_torsion_atom_site_label_3
_geom_torsion_atom_site_label_4
_geom_torsion
_geom_torsion_site_symmetry_1
_geom_torsion_site_symmetry_2
_geom_torsion_site_symmetry_3
_geom_torsion_site_symmetry_4
_geom_torsion_publ_flag
Co1 O1 C1 O2 -9.7(12) . . . . ?
Co1 O1 C1 C2 169.8(5) . . . . ?
O1 C1 C2 C3 -174.5(7) . . . . ?
O2 C1 C2 C3 5.1(11) . . . . ?
O1 C1 C2 C4 4.8(11) . . . . ?
O2 C1 C2 C4 -175.5(7) . . . . ?
C4 C2 C3 C5 1.6(11) . . . 2_664 ?
C1 C2 C3 C5 -179.1(6) . . . 2_664 ?
C3 C2 C4 C6 -1.3(12) . . . 2_664 ?
C1 C2 C4 C6 179.4(8) . . . 2_664 ?
C6 N1 C5 C3 1.6(10) . . . 3_565 ?
Co1 N1 C5 C3 176.9(5) . . . 3_565 ?
C6 N1 C5 C5 -180.0(8) . . . 6_556 ?
Co1 N1 C5 C5 -4.6(9) . . . 6_556 ?
C5 N1 C6 C4 -1.3(13) . . . 3_565 ?
Co1 N1 C6 C4 -176.1(6) . . . 3_565 ?
